data_4126131
loop_
_publ_author_name
'Kneebone, Jared L.'
'Brennessel, William W.'
'Neidig, Michael L.'

_publ_section_title
;
 Intermediates and Reactivity in Iron-Catalyzed Cross-Couplings of Alkynyl
 Grignards with Alkyl Halides.
;
_journal_issue 20
_journal_name_full 'Journal of the American Chemical Society'
_journal_page_first 6988
_journal_page_last 7003
_journal_paper_doi 10.1021/jacs.7b02363
_journal_volume 139
_journal_year 2017
_chemical_formula_moiety 'C84 H130 Br2 Fe Mg P2 Si2, C6 H14'
_chemical_formula_sum 'C90 H144 Br2 Fe Mg P2 Si2'
_chemical_formula_weight 1584.14
_chemical_name_common neijk63
_space_group_crystal_system triclinic
_space_group_IT_number 2
_space_group_name_Hall '-P 1'
_space_group_name_H-M_alt 'P -1'
_symmetry_space_group_name_Hall '-P 1'
_symmetry_space_group_name_H-M 'P -1'
_atom_sites_solution_hydrogens geom
_atom_sites_solution_primary direct
_atom_sites_solution_secondary difmap
_audit_creation_method SHELXL-2014/7
_cell_angle_alpha 84.342(5)
_cell_angle_beta 87.967(5)
_cell_angle_gamma 63.560(5)
_cell_formula_units_Z 2
_cell_length_a 12.944(3)
_cell_length_b 13.667(3)
_cell_length_c 29.998(7)
_cell_measurement_reflns_used 4092
_cell_measurement_temperature 100.0(5)
_cell_measurement_theta_max 28.67
_cell_measurement_theta_min 2.23
_cell_volume 4728.4(19)
_computing_cell_refinement 'SAINT (Bruker, 2013)'
_computing_data_collection 'APEX3 (Bruker, 2015)'
_computing_data_reduction 'SAINT (Bruker, 2013)'
_computing_molecular_graphics 'SHELXTL (Sheldrick, 2008)'
_computing_publication_material 'SHELXTL (Sheldrick, 2008)'
_computing_structure_refinement 'SHELXL-2014/7 (Sheldrick, 2015b)'
_computing_structure_solution 'SHELXT-2014/5 (Sheldrick, 2014)'
_diffrn_ambient_temperature 100.0(5)
_diffrn_measured_fraction_theta_full 0.996
_diffrn_measured_fraction_theta_max 0.996
_diffrn_measurement_device_type 'Bruker SMART APEX II CCD platform'
_diffrn_measurement_method '\w scans'
_diffrn_radiation_type MoK\a
_diffrn_radiation_wavelength 0.71073
_diffrn_reflns_av_R_equivalents 0.1016
_diffrn_reflns_av_unetI/netI 0.1180
_diffrn_reflns_Laue_measured_fraction_full 0.996
_diffrn_reflns_Laue_measured_fraction_max 0.996
_diffrn_reflns_limit_h_max 18
_diffrn_reflns_limit_h_min -18
_diffrn_reflns_limit_k_max 19
_diffrn_reflns_limit_k_min -19
_diffrn_reflns_limit_l_max 42
_diffrn_reflns_limit_l_min -42
_diffrn_reflns_number 89366
_diffrn_reflns_point_group_measured_fraction_full 0.996
_diffrn_reflns_point_group_measured_fraction_max 0.996
_diffrn_reflns_theta_full 30.521
_diffrn_reflns_theta_max 30.521
_diffrn_reflns_theta_min 1.863
_diffrn_source 'fine-focus sealed tube'
_exptl_absorpt_coefficient_mu 1.109
_exptl_absorpt_correction_T_max 0.7461
_exptl_absorpt_correction_T_min 0.6309
_exptl_absorpt_correction_type multi-scan
_exptl_absorpt_process_details 'SADABS (Sheldrick, 2015a)'
_exptl_crystal_colour orange
_exptl_crystal_density_diffrn 1.113
_exptl_crystal_description block
_exptl_crystal_F_000 1700
_exptl_crystal_size_max 0.40
_exptl_crystal_size_mid 0.18
_exptl_crystal_size_min 0.16
_refine_diff_density_max 0.997
_refine_diff_density_min -0.628
_refine_diff_density_rms 0.098
_refine_ls_extinction_method none
_refine_ls_goodness_of_fit_ref 1.009
_refine_ls_hydrogen_treatment constr
_refine_ls_matrix_type full
_refine_ls_number_parameters 995
_refine_ls_number_reflns 28793
_refine_ls_number_restraints 62
_refine_ls_restrained_S_all 1.009
_refine_ls_R_factor_all 0.1211
_refine_ls_R_factor_gt 0.0605
_refine_ls_shift/su_max 0.001
_refine_ls_shift/su_mean 0.000
_refine_ls_structure_factor_coef Fsqd
_refine_ls_weighting_details 'w=1/[\s^2^(Fo^2^)+(0.0574P)^2^] where P=(Fo^2^+2Fc^2^)/3'
_refine_ls_weighting_scheme calc
_refine_ls_wR_factor_gt 0.1230
_refine_ls_wR_factor_ref 0.1447
_reflns_Friedel_coverage 0.000
_reflns_number_gt 17061
_reflns_number_total 28793
_reflns_threshold_expression 'I > 2\s(I)'
_cod_data_source_file ja7b02363_si_002.cif
_cod_data_source_block neijk63
_cod_original_cell_volume 4728(2)
_cod_database_code 4126131
_shelx_shelxl_version_number 2014/7
_shelx_space_group_comment
; 
The symmetry employed for this shelxl refinement is uniquely defined 
by the following loop, which should always be used as a source of 
symmetry information in preference to the above space-group names. 
They are only intended as comments. 
;
_shelx_estimated_absorpt_t_min 0.665
_shelx_estimated_absorpt_t_max 0.843

loop_
_space_group_symop_operation_xyz
'x, y, z'
'-x, -y, -z'

loop_
_atom_site_label
_atom_site_type_symbol
_atom_site_fract_x
_atom_site_fract_y
_atom_site_fract_z
_atom_site_U_iso_or_equiv
_atom_site_adp_type
_atom_site_occupancy
_atom_site_site_symmetry_order
_atom_site_calc_flag
_atom_site_refinement_flags_posn
_atom_site_refinement_flags_adp
_atom_site_refinement_flags_occupancy
_atom_site_disorder_assembly
_atom_site_disorder_group
Fe1 Fe 0.71295(3) 0.59240(3) 0.26783(2) 0.01315(9) Uani 1 1 d . . . . .
Br1 Br 0.61186(2) 0.45826(2) 0.27143(2) 0.01854(7) Uani 1 1 d . . . . .
Br2 Br 0.93569(3) 0.16809(3) 0.28107(2) 0.02984(9) Uani 1 1 d . . . . .
P1 P 0.61524(6) 0.70906(6) 0.20838(2) 0.01327(15) Uani 1 1 d . . . . .
P2 P 0.59139(6) 0.73396(6) 0.30691(2) 0.01421(15) Uani 1 1 d . . . . .
Si1 Si 0.98630(7) 0.35122(7) 0.15928(3) 0.02045(18) Uani 1 1 d . . . . .
Si2 Si 0.95990(8) 0.34127(8) 0.39517(3) 0.0260(2) Uani 1 1 d . . . . .
Mg1 Mg 0.83162(7) 0.36743(7) 0.27671(3) 0.01004(18) Uani 1 1 d . . . . .
C1 C 0.8255(3) 0.5006(2) 0.22642(9) 0.0180(6) Uani 1 1 d . . . . .
C2 C 0.8912(3) 0.4296(2) 0.20358(10) 0.0192(6) Uani 1 1 d . . . . .
C3 C 1.1292(3) 0.2583(3) 0.18692(14) 0.0372(9) Uani 1 1 d . . . . .
H3 H 1.1162 0.2011 0.2064 0.045 Uiso 1 1 calc R U . . .
C4 C 1.1676(4) 0.3182(4) 0.21879(18) 0.0628(14) Uani 1 1 d . . . . .
H4A H 1.2292 0.2641 0.2387 0.094 Uiso 1 1 calc R U . . .
H4B H 1.1018 0.3634 0.2367 0.094 Uiso 1 1 calc R U . . .
H4C H 1.1963 0.3652 0.2012 0.094 Uiso 1 1 calc R U . . .
C5 C 1.2261(3) 0.1959(4) 0.15534(18) 0.0628(15) Uani 1 1 d . . . . .
H5A H 1.2907 0.1376 0.1727 0.094 Uiso 1 1 calc R U . . .
H5B H 1.2522 0.2465 0.1391 0.094 Uiso 1 1 calc R U . . .
H5C H 1.1979 0.1635 0.1339 0.094 Uiso 1 1 calc R U . . .
C6 C 0.9190(3) 0.2729(3) 0.13240(11) 0.0246(7) Uani 1 1 d . . . . .
H6 H 0.9365 0.2765 0.0997 0.030 Uiso 1 1 calc R U . . .
C7 C 0.9660(3) 0.1517(3) 0.14866(14) 0.0384(9) Uani 1 1 d . . . . .
H7A H 0.9283 0.1181 0.1321 0.058 Uiso 1 1 calc R U . . .
H7B H 0.9507 0.1440 0.1807 0.058 Uiso 1 1 calc R U . . .
H7C H 1.0494 0.1151 0.1437 0.058 Uiso 1 1 calc R U . . .
C8 C 0.7875(3) 0.3303(3) 0.13620(13) 0.0336(8) Uani 1 1 d . . . . .
H8A H 0.7535 0.2988 0.1166 0.050 Uiso 1 1 calc R U . . .
H8B H 0.7592 0.4089 0.1271 0.050 Uiso 1 1 calc R U . . .
H8C H 0.7656 0.3201 0.1673 0.050 Uiso 1 1 calc R U . . .
C9 C 0.9829(3) 0.4623(3) 0.11554(11) 0.0265(7) Uani 1 1 d . . . . .
H9 H 0.9031 0.4969 0.1026 0.032 Uiso 1 1 calc R U . . .
C10 C 0.9977(3) 0.5559(3) 0.13365(12) 0.0365(9) Uani 1 1 d . . . . .
H10A H 0.9821 0.6149 0.1096 0.055 Uiso 1 1 calc R U . . .
H10B H 1.0769 0.5288 0.1447 0.055 Uiso 1 1 calc R U . . .
H10C H 0.9436 0.5842 0.1582 0.055 Uiso 1 1 calc R U . . .
C11 C 1.0634(4) 0.4210(3) 0.07559(13) 0.0482(11) Uani 1 1 d . . . . .
H11A H 1.0417 0.4800 0.0512 0.072 Uiso 1 1 calc R U . . .
H11B H 1.0566 0.3584 0.0652 0.072 Uiso 1 1 calc R U . . .
H11C H 1.1433 0.3982 0.0849 0.072 Uiso 1 1 calc R U . . .
C12 C 0.8155(2) 0.5022(2) 0.31781(9) 0.0173(6) Uani 1 1 d . . . . .
C13 C 0.8817(3) 0.4283(3) 0.34406(10) 0.0221(7) Uani 1 1 d . . . . .
C14 C 1.1202(3) 0.2801(3) 0.38609(14) 0.0420(10) Uani 1 1 d . . . . .
H14 H 1.1579 0.2409 0.4153 0.050 Uiso 1 1 calc R U . . .
C15 C 1.1607(4) 0.3701(4) 0.3737(2) 0.0791(17) Uani 1 1 d . . . . .
H15A H 1.2450 0.3360 0.3718 0.119 Uiso 1 1 calc R U . . .
H15B H 1.1357 0.4218 0.3968 0.119 Uiso 1 1 calc R U . . .
H15C H 1.1270 0.4094 0.3447 0.119 Uiso 1 1 calc R U . . .
C16 C 1.1629(3) 0.1950(4) 0.35157(15) 0.0536(12) Uani 1 1 d . . . . .
H16A H 1.2470 0.1647 0.3492 0.080 Uiso 1 1 calc R U . . .
H16B H 1.1273 0.2303 0.3223 0.080 Uiso 1 1 calc R U . . .
H16C H 1.1416 0.1358 0.3611 0.080 Uiso 1 1 calc R U . . .
C17 C 0.9146(3) 0.2276(3) 0.40534(12) 0.0317(8) Uani 1 1 d . . . . .
H17 H 0.9401 0.1849 0.3785 0.038 Uiso 1 1 calc R U . . .
C18 C 0.7845(4) 0.2682(4) 0.40761(16) 0.0546(12) Uani 1 1 d . . . . .
H18A H 0.7663 0.2060 0.4070 0.082 Uiso 1 1 calc R U . . .
H18B H 0.7477 0.3216 0.3819 0.082 Uiso 1 1 calc R U . . .
H18C H 0.7557 0.3031 0.4354 0.082 Uiso 1 1 calc R U . . .
C19 C 0.9733(4) 0.1448(3) 0.44599(15) 0.0552(13) Uani 1 1 d . . . . .
H19A H 0.9622 0.0788 0.4442 0.083 Uiso 1 1 calc R U . . .
H19B H 0.9390 0.1780 0.4737 0.083 Uiso 1 1 calc R U . . .
H19C H 1.0560 0.1248 0.4460 0.083 Uiso 1 1 calc R U . . .
C20 C 0.9199(4) 0.4399(3) 0.44016(12) 0.0389(9) Uani 1 1 d . . . . .
H20 H 0.9561 0.4900 0.4311 0.047 Uiso 1 1 calc R U . . .
C21 C 0.7915(4) 0.5140(4) 0.44421(14) 0.0566(13) Uani 1 1 d . . . . .
H21A H 0.7797 0.5670 0.4660 0.085 Uiso 1 1 calc R U . . .
H21B H 0.7518 0.4694 0.4543 0.085 Uiso 1 1 calc R U . . .
H21C H 0.7604 0.5534 0.4150 0.085 Uiso 1 1 calc R U . . .
C22 C 0.9721(4) 0.3830(4) 0.48645(12) 0.0500(11) Uani 1 1 d . . . . .
H22A H 0.9548 0.4385 0.5076 0.075 Uiso 1 1 calc R U . . .
H22B H 1.0559 0.3410 0.4839 0.075 Uiso 1 1 calc R U . . .
H22C H 0.9389 0.3332 0.4973 0.075 Uiso 1 1 calc R U . . .
C23 C 0.4720(2) 0.8039(2) 0.22657(10) 0.0157(6) Uani 1 1 d . . . . .
C24 C 0.3758(3) 0.8626(2) 0.19847(11) 0.0220(7) Uani 1 1 d . . . . .
H24 H 0.3822 0.8549 0.1672 0.026 Uiso 1 1 calc R U . . .
C25 C 0.2713(3) 0.9317(3) 0.21613(11) 0.0260(7) Uani 1 1 d . . . . .
H25 H 0.2061 0.9711 0.1970 0.031 Uiso 1 1 calc R U . . .
C26 C 0.2615(3) 0.9437(3) 0.26142(11) 0.0274(7) Uani 1 1 d . . . . .
H26 H 0.1896 0.9923 0.2731 0.033 Uiso 1 1 calc R U . . .
C27 C 0.3548(3) 0.8860(2) 0.29005(11) 0.0215(7) Uani 1 1 d . . . . .
H27 H 0.3468 0.8944 0.3212 0.026 Uiso 1 1 calc R U . . .
C28 C 0.4616(2) 0.8150(2) 0.27273(10) 0.0158(6) Uani 1 1 d . . . . .
C29 C 0.5845(2) 0.6577(2) 0.15932(9) 0.0152(6) Uani 1 1 d . . . . .
C30 C 0.5075(2) 0.6117(2) 0.16496(10) 0.0169(6) Uani 1 1 d . . . . .
H30 H 0.4734 0.6096 0.1934 0.020 Uiso 1 1 calc R U . . .
C31 C 0.4795(2) 0.5686(2) 0.12963(10) 0.0171(6) Uani 1 1 d . . . . .
C32 C 0.5310(3) 0.5737(2) 0.08834(10) 0.0202(6) Uani 1 1 d . . . . .
H32 H 0.5121 0.5455 0.0638 0.024 Uiso 1 1 calc R U . . .
C33 C 0.6088(2) 0.6182(2) 0.08156(10) 0.0183(6) Uani 1 1 d . . . . .
C34 C 0.6357(2) 0.6599(2) 0.11748(9) 0.0165(6) Uani 1 1 d . . . . .
H34 H 0.6892 0.6901 0.1137 0.020 Uiso 1 1 calc R U . . .
C35 C 0.6853(2) 0.7943(2) 0.18773(9) 0.0156(6) Uani 1 1 d . . . . .
C36 C 0.6346(3) 0.8809(2) 0.15466(9) 0.0162(6) Uani 1 1 d . . . . .
H36 H 0.5618 0.8963 0.1422 0.019 Uiso 1 1 calc R U . . .
C37 C 0.6900(3) 0.9451(2) 0.13968(10) 0.0179(6) Uani 1 1 d . . . . .
C38 C 0.7959(3) 0.9202(2) 0.15866(10) 0.0193(6) Uani 1 1 d . . . . .
H38 H 0.8340 0.9637 0.1485 0.023 Uiso 1 1 calc R U . . .
C39 C 0.8494(2) 0.8341(2) 0.19198(10) 0.0163(6) Uani 1 1 d . . . . .
C40 C 0.7921(2) 0.7720(2) 0.20613(9) 0.0155(6) Uani 1 1 d . . . . .
H40 H 0.8260 0.7130 0.2288 0.019 Uiso 1 1 calc R U . . .
C41 C 0.6485(2) 0.8309(2) 0.31515(9) 0.0154(6) Uani 1 1 d . . . . .
C42 C 0.5953(2) 0.9390(2) 0.29648(10) 0.0176(6) Uani 1 1 d . . . . .
H42 H 0.5291 0.9625 0.2778 0.021 Uiso 1 1 calc R U . . .
C43 C 0.6371(3) 1.0136(2) 0.30460(11) 0.0210(6) Uani 1 1 d . . . . .
C44 C 0.7347(3) 0.9756(2) 0.33201(11) 0.0227(7) Uani 1 1 d . . . . .
H44 H 0.7636 1.0258 0.3380 0.027 Uiso 1 1 calc R U . . .
C45 C 0.7919(3) 0.8676(3) 0.35106(10) 0.0211(6) Uani 1 1 d . . . . .
C46 C 0.7484(3) 0.7945(2) 0.34169(10) 0.0189(6) Uani 1 1 d . . . . .
H46 H 0.7867 0.7198 0.3534 0.023 Uiso 1 1 calc R U . . .
C47 C 0.5306(2) 0.7154(2) 0.36100(10) 0.0176(6) Uani 1 1 d . . . . .
C48 C 0.5068(3) 0.7894(2) 0.39299(10) 0.0215(7) Uani 1 1 d . . . . .
H48 H 0.5330 0.8444 0.3887 0.026 Uiso 1 1 calc R U . . .
C49 C 0.4449(3) 0.7835(3) 0.43120(11) 0.0279(7) Uani 1 1 d D . . . .
C50 C 0.4076(3) 0.7019(3) 0.43586(13) 0.0388(10) Uani 1 1 d . . . . .
H50 H 0.3639 0.6978 0.4615 0.047 Uiso 1 1 calc R U . . .
C51 C 0.4318(3) 0.6262(3) 0.40466(13) 0.0393(10) Uani 1 1 d D . . . .
C52 C 0.4949(3) 0.6332(3) 0.36718(11) 0.0267(7) Uani 1 1 d . . . . .
H52 H 0.5137 0.5815 0.3456 0.032 Uiso 1 1 calc R U . . .
C53 C 0.3965(3) 0.5160(3) 0.13519(11) 0.0224(7) Uani 1 1 d . . . . .
C54 C 0.4606(3) 0.3955(3) 0.12671(14) 0.0374(9) Uani 1 1 d . . . . .
H54A H 0.5257 0.3579 0.1477 0.056 Uiso 1 1 calc R U . . .
H54B H 0.4893 0.3894 0.0959 0.056 Uiso 1 1 calc R U . . .
H54C H 0.4080 0.3614 0.1310 0.056 Uiso 1 1 calc R U . . .
C55 C 0.3452(3) 0.5237(3) 0.18249(11) 0.0287(8) Uani 1 1 d . . . . .
H55A H 0.4076 0.4862 0.2047 0.043 Uiso 1 1 calc R U . . .
H55B H 0.2932 0.4888 0.1848 0.043 Uiso 1 1 calc R U . . .
H55C H 0.3019 0.6010 0.1882 0.043 Uiso 1 1 calc R U . . .
C56 C 0.2958(3) 0.5769(3) 0.10123(12) 0.0316(8) Uani 1 1 d . . . . .
H56A H 0.2442 0.5416 0.1036 0.047 Uiso 1 1 calc R U . . .
H56B H 0.3266 0.5741 0.0708 0.047 Uiso 1 1 calc R U . . .
H56C H 0.2528 0.6536 0.1078 0.047 Uiso 1 1 calc R U . . .
C57 C 0.6606(3) 0.6204(3) 0.03433(10) 0.0235(7) Uani 1 1 d . . . . .
C58 C 0.5627(3) 0.6789(3) -0.00027(11) 0.0391(9) Uani 1 1 d . . . . .
H58A H 0.5142 0.7539 0.0074 0.059 Uiso 1 1 calc R U . . .
H58B H 0.5160 0.6389 -0.0003 0.059 Uiso 1 1 calc R U . . .
H58C H 0.5955 0.6814 -0.0301 0.059 Uiso 1 1 calc R U . . .
C59 C 0.7370(3) 0.6800(3) 0.03139(11) 0.0322(8) Uani 1 1 d . . . . .
H59A H 0.8020 0.6418 0.0524 0.048 Uiso 1 1 calc R U . . .
H59B H 0.6916 0.7555 0.0390 0.048 Uiso 1 1 calc R U . . .
H59C H 0.7663 0.6808 0.0008 0.048 Uiso 1 1 calc R U . . .
C60 C 0.7339(3) 0.5015(3) 0.02243(11) 0.0305(8) Uani 1 1 d . . . . .
H60A H 0.7986 0.4640 0.0436 0.046 Uiso 1 1 calc R U . . .
H60B H 0.7636 0.5026 -0.0080 0.046 Uiso 1 1 calc R U . . .
H60C H 0.6859 0.4624 0.0241 0.046 Uiso 1 1 calc R U . . .
C61 C 0.6314(3) 1.0391(2) 0.10259(10) 0.0212(6) Uani 1 1 d . . . . .
C62 C 0.6217(3) 0.9915(3) 0.05931(10) 0.0275(7) Uani 1 1 d . . . . .
H62A H 0.6990 0.9428 0.0493 0.041 Uiso 1 1 calc R U . . .
H62B H 0.5830 1.0515 0.0360 0.041 Uiso 1 1 calc R U . . .
H62C H 0.5767 0.9499 0.0652 0.041 Uiso 1 1 calc R U . . .
C63 C 0.5090(3) 1.1164(3) 0.11762(11) 0.0265(7) Uani 1 1 d . . . . .
H63A H 0.4707 1.1751 0.0938 0.040 Uiso 1 1 calc R U . . .
H63B H 0.5142 1.1484 0.1448 0.040 Uiso 1 1 calc R U . . .
H63C H 0.4643 1.0746 0.1239 0.040 Uiso 1 1 calc R U . . .
C64 C 0.6984(3) 1.1067(3) 0.09223(12) 0.0305(8) Uani 1 1 d . . . . .
H64A H 0.7757 1.0594 0.0817 0.046 Uiso 1 1 calc R U . . .
H64B H 0.7049 1.1380 0.1194 0.046 Uiso 1 1 calc R U . . .
H64C H 0.6575 1.1661 0.0689 0.046 Uiso 1 1 calc R U . . .
C65 C 0.9663(2) 0.8130(2) 0.21158(10) 0.0195(6) Uani 1 1 d . . . . .
C66 C 1.0154(3) 0.7107(3) 0.24498(12) 0.0280(8) Uani 1 1 d . . . . .
H66A H 0.9615 0.7197 0.2698 0.042 Uiso 1 1 calc R U . . .
H66B H 1.0896 0.7005 0.2567 0.042 Uiso 1 1 calc R U . . .
H66C H 1.0267 0.6463 0.2299 0.042 Uiso 1 1 calc R U . . .
C67 C 1.0534(3) 0.7974(3) 0.17323(12) 0.0287(8) Uani 1 1 d . . . . .
H67A H 1.0625 0.7347 0.1574 0.043 Uiso 1 1 calc R U . . .
H67B H 1.1281 0.7839 0.1857 0.043 Uiso 1 1 calc R U . . .
H67C H 1.0248 0.8638 0.1523 0.043 Uiso 1 1 calc R U . . .
C68 C 0.9515(3) 0.9132(3) 0.23542(11) 0.0258(7) Uani 1 1 d . . . . .
H68A H 0.8965 0.9238 0.2600 0.039 Uiso 1 1 calc R U . . .
H68B H 0.9223 0.9787 0.2140 0.039 Uiso 1 1 calc R U . . .
H68C H 1.0261 0.9007 0.2475 0.039 Uiso 1 1 calc R U . . .
C69 C 0.5787(3) 1.1342(3) 0.28451(12) 0.0293(8) Uani 1 1 d . . . . .
C70 C 0.5610(4) 1.2112(3) 0.32009(14) 0.0514(12) Uani 1 1 d . . . . .
H70A H 0.5147 1.1982 0.3444 0.077 Uiso 1 1 calc R U . . .
H70B H 0.5208 1.2873 0.3069 0.077 Uiso 1 1 calc R U . . .
H70C H 0.6361 1.1979 0.3320 0.077 Uiso 1 1 calc R U . . .
C71 C 0.4629(3) 1.1634(3) 0.26214(17) 0.0545(13) Uani 1 1 d . . . . .
H71A H 0.4107 1.1528 0.2844 0.082 Uiso 1 1 calc R U . . .
H71B H 0.4751 1.1158 0.2381 0.082 Uiso 1 1 calc R U . . .
H71C H 0.4289 1.2402 0.2496 0.082 Uiso 1 1 calc R U . . .
C72 C 0.6556(3) 1.1519(3) 0.24726(13) 0.0371(9) Uani 1 1 d . . . . .
H72A H 0.7299 1.1381 0.2602 0.056 Uiso 1 1 calc R U . . .
H72B H 0.6173 1.2277 0.2335 0.056 Uiso 1 1 calc R U . . .
H72C H 0.6685 1.1012 0.2244 0.056 Uiso 1 1 calc R U . . .
C73 C 0.8951(3) 0.8334(3) 0.38298(11) 0.0261(7) Uani 1 1 d . . . . .
C74 C 0.8507(4) 0.8911(4) 0.42567(13) 0.0473(11) Uani 1 1 d . . . . .
H74A H 0.7935 0.8695 0.4397 0.071 Uiso 1 1 calc R U . . .
H74B H 0.8150 0.9708 0.4182 0.071 Uiso 1 1 calc R U . . .
H74C H 0.9153 0.8701 0.4465 0.071 Uiso 1 1 calc R U . . .
C75 C 0.9863(3) 0.8661(3) 0.36129(13) 0.0392(9) Uani 1 1 d . . . . .
H75A H 1.0160 0.8278 0.3343 0.059 Uiso 1 1 calc R U . . .
H75B H 1.0499 0.8457 0.3826 0.059 Uiso 1 1 calc R U . . .
H75C H 0.9511 0.9455 0.3532 0.059 Uiso 1 1 calc R U . . .
C76 C 0.9554(3) 0.7095(3) 0.39505(13) 0.0359(9) Uani 1 1 d . . . . .
H76A H 0.9018 0.6861 0.4112 0.054 Uiso 1 1 calc R U . . .
H76B H 1.0228 0.6906 0.4141 0.054 Uiso 1 1 calc R U . . .
H76C H 0.9804 0.6721 0.3676 0.054 Uiso 1 1 calc R U . . .
C77 C 0.4194(5) 0.8658(4) 0.46657(17) 0.0376(10) Uani 0.728(7) 1 d D . P A 1
C78 C 0.5343(5) 0.8455(5) 0.48705(18) 0.0518(19) Uani 0.728(7) 1 d D . P A 1
H78A H 0.5743 0.7691 0.4999 0.078 Uiso 0.728(7) 1 calc R U P A 1
H78B H 0.5202 0.8946 0.5106 0.078 Uiso 0.728(7) 1 calc R U P A 1
H78C H 0.5822 0.8597 0.4638 0.078 Uiso 0.728(7) 1 calc R U P A 1
C79 C 0.3415(7) 0.8522(5) 0.5037(2) 0.062(3) Uani 0.728(7) 1 d D . P A 1
H79A H 0.3812 0.7794 0.5200 0.094 Uiso 0.728(7) 1 calc R U P A 1
H79B H 0.2698 0.8600 0.4905 0.094 Uiso 0.728(7) 1 calc R U P A 1
H79C H 0.3236 0.9086 0.5245 0.094 Uiso 0.728(7) 1 calc R U P A 1
C80 C 0.3605(6) 0.9817(4) 0.4431(2) 0.052(2) Uani 0.728(7) 1 d D . P A 1
H80A H 0.3417 1.0353 0.4652 0.078 Uiso 0.728(7) 1 calc R U P A 1
H80B H 0.2895 0.9922 0.4283 0.078 Uiso 0.728(7) 1 calc R U P A 1
H80C H 0.4126 0.9921 0.4206 0.078 Uiso 0.728(7) 1 calc R U P A 1
C77' C 0.4043(10) 0.8741(9) 0.4643(4) 0.0376(10) Uani 0.272(7) 1 d D . P A 5
C78' C 0.2725(10) 0.9247(14) 0.4701(6) 0.057(5) Uani 0.272(7) 1 d D . P A 5
H78D H 0.2533 0.9438 0.5010 0.086 Uiso 0.272(7) 1 calc R U P A 5
H78E H 0.2447 0.8714 0.4638 0.086 Uiso 0.272(7) 1 calc R U P A 5
H78F H 0.2357 0.9909 0.4494 0.086 Uiso 0.272(7) 1 calc R U P A 5
C79' C 0.4606(16) 0.8250(12) 0.5106(4) 0.060(6) Uani 0.272(7) 1 d D . P A 5
H79D H 0.4348 0.8829 0.5311 0.090 Uiso 0.272(7) 1 calc R U P A 5
H79E H 0.5448 0.7929 0.5079 0.090 Uiso 0.272(7) 1 calc R U P A 5
H79F H 0.4382 0.7678 0.5224 0.090 Uiso 0.272(7) 1 calc R U P A 5
C80' C 0.4361(14) 0.9681(12) 0.4492(5) 0.045(5) Uani 0.272(7) 1 d D . P A 5
H80D H 0.3991 1.0039 0.4203 0.067 Uiso 0.272(7) 1 calc R U P A 5
H80E H 0.5200 0.9384 0.4463 0.067 Uiso 0.272(7) 1 calc R U P A 5
H80F H 0.4094 1.0217 0.4715 0.067 Uiso 0.272(7) 1 calc R U P A 5
C81 C 0.3696(5) 0.5495(5) 0.40152(19) 0.0246(15) Uani 0.545(5) 1 d D . P B 1
C82 C 0.2951(5) 0.5724(6) 0.35931(19) 0.0354(18) Uani 0.545(5) 1 d D . P B 1
H82A H 0.3431 0.5642 0.3326 0.053 Uiso 0.545(5) 1 calc R U P B 1
H82B H 0.2327 0.6473 0.3580 0.053 Uiso 0.545(5) 1 calc R U P B 1
H82C H 0.2621 0.5201 0.3604 0.053 Uiso 0.545(5) 1 calc R U P B 1
C83 C 0.2937(8) 0.5555(10) 0.4428(3) 0.045(3) Uani 0.545(5) 1 d D . P B 1
H83A H 0.2637 0.5012 0.4422 0.068 Uiso 0.545(5) 1 calc R U P B 1
H83B H 0.2292 0.6291 0.4424 0.068 Uiso 0.545(5) 1 calc R U P B 1
H83C H 0.3399 0.5398 0.4701 0.068 Uiso 0.545(5) 1 calc R U P B 1
C84 C 0.4681(9) 0.4333(7) 0.4030(3) 0.036(2) Uani 0.545(5) 1 d D . P B 1
H84A H 0.5169 0.4194 0.4294 0.054 Uiso 0.545(5) 1 calc R U P B 1
H84B H 0.5144 0.4258 0.3758 0.054 Uiso 0.545(5) 1 calc R U P B 1
H84C H 0.4361 0.3802 0.4047 0.054 Uiso 0.545(5) 1 calc R U P B 1
C81' C 0.4102(6) 0.5250(5) 0.4211(2) 0.0215(17) Uani 0.455(5) 1 d D . P B 5
C82' C 0.4626(7) 0.4627(6) 0.4664(2) 0.038(2) Uani 0.455(5) 1 d D . P B 5
H82D H 0.4380 0.4048 0.4736 0.057 Uiso 0.455(5) 1 calc R U P B 5
H82E H 0.4364 0.5137 0.4897 0.057 Uiso 0.455(5) 1 calc R U P B 5
H82F H 0.5470 0.4297 0.4647 0.057 Uiso 0.455(5) 1 calc R U P B 5
C83' C 0.2782(7) 0.5787(10) 0.4243(3) 0.035(3) Uani 0.455(5) 1 d D . P B 5
H83D H 0.2443 0.6182 0.3954 0.053 Uiso 0.455(5) 1 calc R U P B 5
H83E H 0.2536 0.6303 0.4475 0.053 Uiso 0.455(5) 1 calc R U P B 5
H83F H 0.2523 0.5219 0.4322 0.053 Uiso 0.455(5) 1 calc R U P B 5
C84' C 0.4468(10) 0.4443(9) 0.3852(3) 0.030(3) Uani 0.455(5) 1 d D . P B 5
H84D H 0.5312 0.4069 0.3837 0.046 Uiso 0.455(5) 1 calc R U P B 5
H84E H 0.4154 0.4844 0.3560 0.046 Uiso 0.455(5) 1 calc R U P B 5
H84F H 0.4173 0.3900 0.3926 0.046 Uiso 0.455(5) 1 calc R U P B 5
C85 C 0.3348(4) 0.9412(4) 0.07345(13) 0.0435(10) Uani 1 1 d . . . . .
H85A H 0.3390 0.9824 0.0977 0.065 Uiso 1 1 calc R U . . .
H85B H 0.3384 0.9797 0.0445 0.065 Uiso 1 1 calc R U . . .
H85C H 0.3998 0.8677 0.0762 0.065 Uiso 1 1 calc R U . . .
C86 C 0.2219(3) 0.9318(3) 0.07639(12) 0.0375(9) Uani 1 1 d . . . . .
H86A H 0.1569 1.0064 0.0754 0.045 Uiso 1 1 calc R U . . .
H86B H 0.2194 0.8921 0.1055 0.045 Uiso 1 1 calc R U . . .
C87 C 0.2057(3) 0.8718(3) 0.03864(12) 0.0346(8) Uani 1 1 d . . . . .
H87A H 0.2101 0.9105 0.0095 0.042 Uiso 1 1 calc R U . . .
H87B H 0.2698 0.7967 0.0400 0.042 Uiso 1 1 calc R U . . .
C88 C 0.0923(3) 0.8645(3) 0.04087(12) 0.0341(8) Uani 1 1 d . . . . .
H88A H 0.0882 0.8258 0.0701 0.041 Uiso 1 1 calc R U . . .
H88B H 0.0284 0.9398 0.0397 0.041 Uiso 1 1 calc R U . . .
C89 C 0.0745(4) 0.8061(3) 0.00390(15) 0.0454(10) Uani 1 1 d . . . . .
H89A H 0.1385 0.7310 0.0047 0.054 Uiso 1 1 calc R U . . .
H89B H 0.0765 0.8455 -0.0254 0.054 Uiso 1 1 calc R U . . .
C90 C -0.0401(4) 0.7990(4) 0.00801(16) 0.0580(12) Uani 1 1 d . . . . .
H90A H -0.0495 0.7637 -0.0174 0.087 Uiso 1 1 calc R U . . .
H90B H -0.1037 0.8731 0.0080 0.087 Uiso 1 1 calc R U . . .
H90C H -0.0404 0.7558 0.0360 0.087 Uiso 1 1 calc R U . . .

loop_
_atom_site_aniso_label
_atom_site_aniso_U_11
_atom_site_aniso_U_22
_atom_site_aniso_U_33
_atom_site_aniso_U_23
_atom_site_aniso_U_13
_atom_site_aniso_U_12
Fe1 0.01465(19) 0.0120(2) 0.0132(2) -0.00098(15) 0.00028(15) -0.00627(16)
Br1 0.01949(14) 0.01661(15) 0.02225(16) -0.00198(11) 0.00156(11) -0.01053(12)
Br2 0.03219(18) 0.01783(17) 0.0380(2) -0.00417(14) -0.00137(15) -0.00937(14)
P1 0.0150(3) 0.0129(4) 0.0128(3) -0.0010(3) 0.0006(3) -0.0071(3)
P2 0.0158(3) 0.0136(4) 0.0142(4) -0.0020(3) 0.0006(3) -0.0073(3)
Si1 0.0182(4) 0.0176(4) 0.0259(5) -0.0066(3) 0.0080(3) -0.0080(4)
Si2 0.0276(5) 0.0251(5) 0.0239(5) 0.0077(4) -0.0106(4) -0.0116(4)
Mg1 0.0100(4) 0.0078(4) 0.0106(4) -0.0016(3) 0.0005(3) -0.0022(4)
C1 0.0228(15) 0.0179(15) 0.0150(14) 0.0012(12) 0.0006(12) -0.0111(13)
C2 0.0212(15) 0.0174(15) 0.0227(16) -0.0017(12) 0.0052(12) -0.0123(13)
C3 0.0198(17) 0.0249(19) 0.063(3) -0.0020(18) 0.0004(17) -0.0068(15)
C4 0.033(2) 0.059(3) 0.095(4) 0.003(3) -0.027(2) -0.019(2)
C5 0.026(2) 0.040(3) 0.102(4) 0.003(3) 0.023(2) 0.0003(19)
C6 0.0309(17) 0.0221(17) 0.0240(17) -0.0051(13) 0.0024(14) -0.0142(15)
C7 0.042(2) 0.0239(19) 0.054(2) -0.0078(17) -0.0062(19) -0.0170(17)
C8 0.0298(18) 0.030(2) 0.047(2) -0.0083(17) 0.0013(16) -0.0184(16)
C9 0.0336(18) 0.0269(18) 0.0245(17) -0.0068(14) 0.0095(14) -0.0181(16)
C10 0.048(2) 0.035(2) 0.034(2) -0.0062(16) 0.0166(17) -0.0259(19)
C11 0.073(3) 0.051(3) 0.036(2) -0.0198(19) 0.033(2) -0.042(2)
C12 0.0208(15) 0.0167(15) 0.0154(14) -0.0039(11) 0.0036(11) -0.0089(12)
C13 0.0213(15) 0.0250(17) 0.0223(16) 0.0016(13) -0.0044(12) -0.0128(14)
C14 0.031(2) 0.048(3) 0.045(2) 0.0113(19) -0.0159(17) -0.0181(19)
C15 0.043(3) 0.082(4) 0.126(5) -0.003(4) -0.003(3) -0.041(3)
C16 0.027(2) 0.067(3) 0.054(3) -0.005(2) -0.0018(19) -0.009(2)
C17 0.0355(19) 0.0278(19) 0.0319(19) 0.0064(15) -0.0068(15) -0.0155(16)
C18 0.047(3) 0.053(3) 0.072(3) 0.015(2) -0.006(2) -0.033(2)
C19 0.075(3) 0.042(3) 0.054(3) 0.023(2) -0.027(2) -0.034(2)
C20 0.059(3) 0.036(2) 0.0265(19) 0.0070(16) -0.0155(18) -0.026(2)
C21 0.059(3) 0.060(3) 0.033(2) -0.014(2) -0.001(2) -0.009(2)
C22 0.074(3) 0.055(3) 0.028(2) 0.0060(19) -0.016(2) -0.035(2)
C23 0.0157(13) 0.0097(13) 0.0204(15) 0.0006(11) 0.0014(11) -0.0047(11)
C24 0.0235(16) 0.0199(16) 0.0213(16) 0.0001(12) -0.0037(13) -0.0085(13)
C25 0.0207(16) 0.0247(18) 0.0282(18) -0.0027(14) -0.0072(13) -0.0056(14)
C26 0.0162(15) 0.0241(18) 0.0359(19) -0.0062(14) -0.0004(13) -0.0029(13)
C27 0.0192(15) 0.0206(16) 0.0225(16) -0.0058(12) 0.0017(12) -0.0063(13)
C28 0.0162(13) 0.0131(14) 0.0205(15) -0.0014(11) -0.0023(11) -0.0085(12)
C29 0.0163(13) 0.0150(14) 0.0139(14) -0.0011(11) -0.0015(11) -0.0067(12)
C30 0.0186(14) 0.0136(14) 0.0181(15) 0.0003(11) 0.0005(11) -0.0073(12)
C31 0.0158(14) 0.0139(14) 0.0205(15) -0.0007(11) -0.0041(11) -0.0053(12)
C32 0.0225(15) 0.0162(15) 0.0183(15) -0.0036(12) -0.0050(12) -0.0047(13)
C33 0.0193(14) 0.0155(15) 0.0167(15) -0.0019(11) 0.0000(11) -0.0045(12)
C34 0.0198(14) 0.0126(14) 0.0182(15) -0.0016(11) 0.0011(11) -0.0083(12)
C35 0.0177(14) 0.0135(14) 0.0151(14) -0.0024(11) 0.0013(11) -0.0063(12)
C36 0.0199(14) 0.0151(14) 0.0155(14) -0.0029(11) 0.0001(11) -0.0092(12)
C37 0.0229(15) 0.0142(14) 0.0188(15) -0.0017(11) 0.0024(12) -0.0103(12)
C38 0.0218(15) 0.0210(16) 0.0185(15) -0.0024(12) 0.0048(12) -0.0127(13)
C39 0.0158(14) 0.0144(14) 0.0206(15) -0.0051(11) 0.0040(11) -0.0079(12)
C40 0.0187(14) 0.0135(14) 0.0143(14) 0.0001(11) -0.0001(11) -0.0073(12)
C41 0.0170(14) 0.0161(14) 0.0163(14) -0.0030(11) 0.0010(11) -0.0100(12)
C42 0.0151(14) 0.0165(15) 0.0195(15) -0.0021(12) -0.0016(11) -0.0053(12)
C43 0.0178(14) 0.0169(15) 0.0272(17) -0.0037(12) 0.0019(12) -0.0066(13)
C44 0.0230(16) 0.0164(15) 0.0338(18) -0.0062(13) -0.0008(13) -0.0124(13)
C45 0.0213(15) 0.0232(17) 0.0207(16) -0.0058(13) 0.0012(12) -0.0108(13)
C46 0.0221(15) 0.0144(15) 0.0186(15) 0.0008(11) -0.0028(12) -0.0069(12)
C47 0.0188(14) 0.0177(15) 0.0163(14) -0.0017(11) 0.0013(11) -0.0080(12)
C48 0.0284(16) 0.0165(15) 0.0214(16) -0.0044(12) 0.0051(13) -0.0114(13)
C49 0.040(2) 0.0237(17) 0.0212(17) -0.0051(13) 0.0096(14) -0.0152(16)
C50 0.058(2) 0.029(2) 0.036(2) -0.0139(16) 0.0308(19) -0.0255(19)
C51 0.051(2) 0.030(2) 0.048(2) -0.0179(17) 0.0317(19) -0.0271(19)
C52 0.0307(17) 0.0239(17) 0.0326(19) -0.0135(14) 0.0151(15) -0.0173(15)
C53 0.0211(15) 0.0201(16) 0.0294(17) -0.0053(13) -0.0026(13) -0.0114(13)
C54 0.035(2) 0.0242(19) 0.060(3) -0.0138(17) 0.0057(18) -0.0177(17)
C55 0.0321(18) 0.033(2) 0.0294(18) -0.0026(15) -0.0003(15) -0.0223(16)
C56 0.0260(17) 0.043(2) 0.0316(19) -0.0042(16) -0.0032(15) -0.0205(17)
C57 0.0293(17) 0.0212(16) 0.0170(15) -0.0033(12) 0.0019(13) -0.0083(14)
C58 0.048(2) 0.042(2) 0.0172(17) 0.0028(15) -0.0022(16) -0.0120(19)
C59 0.050(2) 0.0301(19) 0.0215(17) -0.0065(14) 0.0135(16) -0.0219(18)
C60 0.0360(19) 0.0291(19) 0.0266(18) -0.0111(15) 0.0072(15) -0.0134(16)
C61 0.0255(16) 0.0159(15) 0.0214(16) 0.0029(12) -0.0002(13) -0.0095(13)
C62 0.0328(18) 0.0246(18) 0.0211(16) 0.0042(13) -0.0018(14) -0.0103(15)
C63 0.0313(18) 0.0163(16) 0.0286(18) 0.0032(13) 0.0008(14) -0.0087(14)
C64 0.0373(19) 0.0225(18) 0.0330(19) 0.0097(14) -0.0024(15) -0.0166(16)
C65 0.0171(14) 0.0183(15) 0.0245(16) -0.0020(12) 0.0002(12) -0.0092(13)
C66 0.0232(16) 0.0239(18) 0.037(2) 0.0042(14) -0.0100(14) -0.0115(14)
C67 0.0232(16) 0.0318(19) 0.0344(19) -0.0053(15) 0.0036(14) -0.0150(15)
C68 0.0254(16) 0.0258(18) 0.0301(18) -0.0055(14) -0.0021(14) -0.0141(15)
C69 0.0239(17) 0.0171(16) 0.048(2) 0.0004(15) -0.0036(15) -0.0108(14)
C70 0.079(3) 0.021(2) 0.047(3) -0.0037(18) 0.004(2) -0.015(2)
C71 0.033(2) 0.030(2) 0.098(4) 0.025(2) -0.027(2) -0.0157(19)
C72 0.038(2) 0.0238(19) 0.045(2) 0.0067(16) -0.0030(17) -0.0119(17)
C73 0.0295(17) 0.0311(19) 0.0232(17) -0.0024(14) -0.0058(14) -0.0179(15)
C74 0.047(2) 0.057(3) 0.035(2) -0.0169(19) -0.0100(18) -0.018(2)
C75 0.035(2) 0.047(2) 0.043(2) 0.0078(18) -0.0140(17) -0.0257(19)
C76 0.0324(19) 0.036(2) 0.039(2) 0.0022(17) -0.0155(16) -0.0153(17)
C77 0.064(3) 0.031(2) 0.025(2) -0.0114(17) 0.019(2) -0.027(2)
C78 0.093(5) 0.041(4) 0.029(3) -0.015(3) 0.002(3) -0.034(4)
C79 0.109(6) 0.050(4) 0.047(4) -0.036(3) 0.051(4) -0.049(4)
C80 0.076(5) 0.025(3) 0.047(4) -0.017(3) 0.023(4) -0.015(4)
C77' 0.064(3) 0.031(2) 0.025(2) -0.0114(17) 0.019(2) -0.027(2)
C78' 0.059(11) 0.059(12) 0.052(11) -0.029(9) 0.019(9) -0.021(9)
C79' 0.122(18) 0.046(10) 0.038(9) -0.001(7) -0.004(10) -0.061(12)
C80' 0.057(11) 0.041(10) 0.027(8) -0.019(7) 0.003(8) -0.011(9)
C81 0.024(4) 0.029(4) 0.027(4) -0.003(3) 0.003(3) -0.018(3)
C82 0.033(4) 0.052(5) 0.035(4) -0.005(3) 0.003(3) -0.032(4)
C83 0.056(6) 0.063(7) 0.039(6) -0.013(5) 0.025(5) -0.047(6)
C84 0.050(6) 0.030(4) 0.038(6) -0.002(4) 0.009(5) -0.027(4)
C81' 0.021(4) 0.020(4) 0.026(4) -0.003(3) 0.002(3) -0.012(3)
C82' 0.039(5) 0.032(5) 0.043(5) 0.007(4) 0.006(4) -0.019(4)
C83' 0.038(5) 0.035(6) 0.044(7) -0.011(6) 0.014(5) -0.025(5)
C84' 0.044(6) 0.029(5) 0.031(6) -0.013(5) 0.019(5) -0.027(5)
C85 0.053(3) 0.053(3) 0.029(2) -0.0052(18) 0.0006(18) -0.027(2)
C86 0.039(2) 0.045(2) 0.0241(19) -0.0011(16) 0.0009(16) -0.0151(19)
C87 0.037(2) 0.035(2) 0.0276(19) -0.0027(15) 0.0051(16) -0.0124(17)
C88 0.037(2) 0.029(2) 0.032(2) 0.0002(15) 0.0042(16) -0.0125(17)
C89 0.050(2) 0.034(2) 0.055(3) -0.0132(19) 0.005(2) -0.020(2)
C90 0.067(3) 0.064(3) 0.059(3) -0.010(2) 0.002(2) -0.043(3)

loop_
_atom_type_symbol
_atom_type_description
_atom_type_scat_dispersion_real
_atom_type_scat_dispersion_imag
_atom_type_scat_source
C C 0.0033 0.0016 'International Tables Vol C Tables 4.2.6.8 and 6.1.1.4'
H H 0.0000 0.0000 'International Tables Vol C Tables 4.2.6.8 and 6.1.1.4'
Mg Mg 0.0486 0.0363 'International Tables Vol C Tables 4.2.6.8 and 6.1.1.4'
Si Si 0.0817 0.0704 'International Tables Vol C Tables 4.2.6.8 and 6.1.1.4'
P P 0.1023 0.0942 'International Tables Vol C Tables 4.2.6.8 and 6.1.1.4'
Fe Fe 0.3463 0.8444 'International Tables Vol C Tables 4.2.6.8 and 6.1.1.4'
Br Br -0.2901 2.4595 'International Tables Vol C Tables 4.2.6.8 and 6.1.1.4'

loop_
_geom_angle_atom_site_label_1
_geom_angle_atom_site_label_2
_geom_angle_atom_site_label_3
_geom_angle
C1 Fe1 C12 89.08(12)
C1 Fe1 P1 88.67(9)
C12 Fe1 P1 170.47(9)
C1 Fe1 P2 165.29(9)
C12 Fe1 P2 97.63(9)
P1 Fe1 P2 82.55(3)
C1 Fe1 Br1 89.17(9)
C12 Fe1 Br1 90.30(9)
P1 Fe1 Br1 98.92(3)
P2 Fe1 Br1 103.79(3)
C1 Fe1 Mg1 53.23(9)
C12 Fe1 Mg1 53.88(9)
P1 Fe1 Mg1 130.33(3)
P2 Fe1 Mg1 140.48(3)
Br1 Fe1 Mg1 56.08(3)
Mg1 Br1 Fe1 63.33(3)
C29 P1 C35 106.13(13)
C29 P1 C23 103.24(13)
C35 P1 C23 105.77(13)
C29 P1 Fe1 120.73(10)
C35 P1 Fe1 110.89(10)
C23 P1 Fe1 108.93(10)
C41 P2 C47 104.34(13)
C41 P2 C28 104.00(13)
C47 P2 C28 101.88(13)
C41 P2 Fe1 112.91(10)
C47 P2 Fe1 123.71(10)
C28 P2 Fe1 107.89(10)
C2 Si1 C3 106.46(16)
C2 Si1 C9 103.22(14)
C3 Si1 C9 117.14(17)
C2 Si1 C6 110.09(14)
C3 Si1 C6 112.65(16)
C9 Si1 C6 106.79(15)
C13 Si2 C14 110.22(16)
C13 Si2 C17 107.23(15)
C14 Si2 C17 109.35(17)
C13 Si2 C20 104.57(15)
C14 Si2 C20 109.20(19)
C17 Si2 C20 116.10(18)
C1 Mg1 C12 75.73(11)
C1 Mg1 Br2 133.45(9)
C12 Mg1 Br2 137.47(9)
C1 Mg1 C13 99.34(11)
C12 Mg1 C13 29.56(10)
Br2 Mg1 C13 107.92(8)
C1 Mg1 C2 29.27(10)
C12 Mg1 C2 100.20(11)
Br2 Mg1 C2 104.19(8)
C13 Mg1 C2 115.99(11)
C1 Mg1 Br1 86.82(8)
C12 Mg1 Br1 87.64(8)
Br2 Mg1 Br1 118.90(4)
C13 Mg1 Br1 106.59(8)
C2 Mg1 Br1 103.70(8)
C1 Mg1 Fe1 44.60(8)
C12 Mg1 Fe1 44.90(8)
Br2 Mg1 Fe1 177.49(4)
C13 Mg1 Fe1 74.46(8)
C2 Mg1 Fe1 73.81(7)
Br1 Mg1 Fe1 60.59(2)
C2 C1 Fe1 169.2(3)
C2 C1 Mg1 87.9(2)
Fe1 C1 Mg1 82.17(11)
C1 C2 Si1 165.9(3)
C1 C2 Mg1 62.81(18)
Si1 C2 Mg1 131.23(15)
C5 C3 C4 111.0(3)
C5 C3 Si1 115.5(3)
C4 C3 Si1 112.1(3)
C5 C3 H3 105.9
C4 C3 H3 105.9
Si1 C3 H3 105.9
C3 C4 H4A 109.5
C3 C4 H4B 109.5
H4A C4 H4B 109.5
C3 C4 H4C 109.5
H4A C4 H4C 109.5
H4B C4 H4C 109.5
C3 C5 H5A 109.5
C3 C5 H5B 109.5
H5A C5 H5B 109.5
C3 C5 H5C 109.5
H5A C5 H5C 109.5
H5B C5 H5C 109.5
C7 C6 C8 110.7(3)
C7 C6 Si1 115.6(2)
C8 C6 Si1 110.7(2)
C7 C6 H6 106.4
C8 C6 H6 106.4
Si1 C6 H6 106.4
C6 C7 H7A 109.5
C6 C7 H7B 109.5
H7A C7 H7B 109.5
C6 C7 H7C 109.5
H7A C7 H7C 109.5
H7B C7 H7C 109.5
C6 C8 H8A 109.5
C6 C8 H8B 109.5
H8A C8 H8B 109.5
C6 C8 H8C 109.5
H8A C8 H8C 109.5
H8B C8 H8C 109.5
C10 C9 C11 109.9(3)
C10 C9 Si1 115.2(2)
C11 C9 Si1 115.0(3)
C10 C9 H9 105.2
C11 C9 H9 105.2
Si1 C9 H9 105.2
C9 C10 H10A 109.5
C9 C10 H10B 109.5
H10A C10 H10B 109.5
C9 C10 H10C 109.5
H10A C10 H10C 109.5
H10B C10 H10C 109.5
C9 C11 H11A 109.5
C9 C11 H11B 109.5
H11A C11 H11B 109.5
C9 C11 H11C 109.5
H11A C11 H11C 109.5
H11B C11 H11C 109.5
C13 C12 Fe1 166.7(3)
C13 C12 Mg1 85.4(2)
Fe1 C12 Mg1 81.22(11)
C12 C13 Si2 164.8(3)
C12 C13 Mg1 65.00(19)
Si2 C13 Mg1 127.37(16)
C16 C14 C15 110.5(4)
C16 C14 Si2 113.6(3)
C15 C14 Si2 111.5(3)
C16 C14 H14 106.9
C15 C14 H14 106.9
Si2 C14 H14 106.9
C14 C15 H15A 109.5
C14 C15 H15B 109.5
H15A C15 H15B 109.5
C14 C15 H15C 109.5
H15A C15 H15C 109.5
H15B C15 H15C 109.5
C14 C16 H16A 109.5
C14 C16 H16B 109.5
H16A C16 H16B 109.5
C14 C16 H16C 109.5
H16A C16 H16C 109.5
H16B C16 H16C 109.5
C18 C17 C19 110.0(3)
C18 C17 Si2 113.7(3)
C19 C17 Si2 114.8(3)
C18 C17 H17 105.9
C19 C17 H17 105.9
Si2 C17 H17 105.9
C17 C18 H18A 109.5
C17 C18 H18B 109.5
H18A C18 H18B 109.5
C17 C18 H18C 109.5
H18A C18 H18C 109.5
H18B C18 H18C 109.5
C17 C19 H19A 109.5
C17 C19 H19B 109.5
H19A C19 H19B 109.5
C17 C19 H19C 109.5
H19A C19 H19C 109.5
H19B C19 H19C 109.5
C21 C20 C22 110.3(3)
C21 C20 Si2 115.2(3)
C22 C20 Si2 113.1(3)
C21 C20 H20 105.8
C22 C20 H20 105.8
Si2 C20 H20 105.8
C20 C21 H21A 109.5
C20 C21 H21B 109.5
H21A C21 H21B 109.5
C20 C21 H21C 109.5
H21A C21 H21C 109.5
H21B C21 H21C 109.5
C20 C22 H22A 109.5
C20 C22 H22B 109.5
H22A C22 H22B 109.5
C20 C22 H22C 109.5
H22A C22 H22C 109.5
H22B C22 H22C 109.5
C24 C23 C28 119.6(3)
C24 C23 P1 125.2(2)
C28 C23 P1 115.2(2)
C25 C24 C23 120.1(3)
C25 C24 H24 120.0
C23 C24 H24 120.0
C26 C25 C24 120.3(3)
C26 C25 H25 119.8
C24 C25 H25 119.8
C25 C26 C27 120.9(3)
C25 C26 H26 119.5
C27 C26 H26 119.5
C26 C27 C28 119.6(3)
C26 C27 H27 120.2
C28 C27 H27 120.2
C23 C28 C27 119.5(3)
C23 C28 P2 116.5(2)
C27 C28 P2 124.0(2)
C30 C29 C34 119.6(3)
C30 C29 P1 116.7(2)
C34 C29 P1 123.7(2)
C31 C30 C29 121.2(3)
C31 C30 H30 119.4
C29 C30 H30 119.4
C30 C31 C32 117.5(3)
C30 C31 C53 122.2(3)
C32 C31 C53 120.3(3)
C33 C32 C31 122.9(3)
C33 C32 H32 118.6
C31 C32 H32 118.6
C32 C33 C34 118.4(3)
C32 C33 C57 118.8(3)
C34 C33 C57 122.9(3)
C33 C34 C29 120.5(3)
C33 C34 H34 119.8
C29 C34 H34 119.8
C36 C35 C40 119.8(3)
C36 C35 P1 121.6(2)
C40 C35 P1 118.6(2)
C35 C36 C37 120.3(3)
C35 C36 H36 119.8
C37 C36 H36 119.8
C38 C37 C36 118.2(3)
C38 C37 C61 123.2(3)
C36 C37 C61 118.6(3)
C37 C38 C39 123.1(3)
C37 C38 H38 118.4
C39 C38 H38 118.4
C40 C39 C38 117.2(3)
C40 C39 C65 123.0(3)
C38 C39 C65 119.7(3)
C39 C40 C35 121.3(3)
C39 C40 H40 119.3
C35 C40 H40 119.3
C42 C41 C46 119.8(3)
C42 C41 P2 121.8(2)
C46 C41 P2 118.4(2)
C41 C42 C43 121.2(3)
C41 C42 H42 119.4
C43 C42 H42 119.4
C42 C43 C44 117.6(3)
C42 C43 C69 122.0(3)
C44 C43 C69 120.4(3)
C45 C44 C43 123.4(3)
C45 C44 H44 118.3
C43 C44 H44 118.3
C44 C45 C46 117.5(3)
C44 C45 C73 120.3(3)
C46 C45 C73 122.1(3)
C45 C46 C41 120.5(3)
C45 C46 H46 119.7
C41 C46 H46 119.7
C52 C47 C48 120.4(3)
C52 C47 P2 117.8(2)
C48 C47 P2 121.4(2)
C47 C48 C49 120.6(3)
C47 C48 H48 119.7
C49 C48 H48 119.7
C48 C49 C50 117.7(3)
C48 C49 C77 120.1(3)
C50 C49 C77 122.3(3)
C48 C49 C77' 121.1(5)
C50 C49 C77' 120.7(5)
C51 C50 C49 122.7(3)
C51 C50 H50 118.6
C49 C50 H50 118.6
C52 C51 C50 118.3(3)
C52 C51 C81' 125.2(4)
C50 C51 C81' 114.8(4)
C52 C51 C81 114.7(3)
C50 C51 C81 125.4(4)
C51 C52 C47 120.3(3)
C51 C52 H52 119.8
C47 C52 H52 119.8
C54 C53 C31 109.5(3)
C54 C53 C55 108.5(3)
C31 C53 C55 111.9(3)
C54 C53 C56 109.9(3)
C31 C53 C56 108.9(3)
C55 C53 C56 108.0(3)
C53 C54 H54A 109.5
C53 C54 H54B 109.5
H54A C54 H54B 109.5
C53 C54 H54C 109.5
H54A C54 H54C 109.5
H54B C54 H54C 109.5
C53 C55 H55A 109.5
C53 C55 H55B 109.5
H55A C55 H55B 109.5
C53 C55 H55C 109.5
H55A C55 H55C 109.5
H55B C55 H55C 109.5
C53 C56 H56A 109.5
C53 C56 H56B 109.5
H56A C56 H56B 109.5
C53 C56 H56C 109.5
H56A C56 H56C 109.5
H56B C56 H56C 109.5
C59 C57 C58 108.4(3)
C59 C57 C60 108.7(3)
C58 C57 C60 108.7(3)
C59 C57 C33 112.4(3)
C58 C57 C33 109.4(3)
C60 C57 C33 109.3(3)
C57 C58 H58A 109.5
C57 C58 H58B 109.5
H58A C58 H58B 109.5
C57 C58 H58C 109.5
H58A C58 H58C 109.5
H58B C58 H58C 109.5
C57 C59 H59A 109.5
C57 C59 H59B 109.5
H59A C59 H59B 109.5
C57 C59 H59C 109.5
H59A C59 H59C 109.5
H59B C59 H59C 109.5
C57 C60 H60A 109.5
C57 C60 H60B 109.5
H60A C60 H60B 109.5
C57 C60 H60C 109.5
H60A C60 H60C 109.5
H60B C60 H60C 109.5
C64 C61 C37 112.3(3)
C64 C61 C62 108.5(3)
C37 C61 C62 109.6(2)
C64 C61 C63 108.4(3)
C37 C61 C63 109.3(2)
C62 C61 C63 108.7(3)
C61 C62 H62A 109.5
C61 C62 H62B 109.5
H62A C62 H62B 109.5
C61 C62 H62C 109.5
H62A C62 H62C 109.5
H62B C62 H62C 109.5
C61 C63 H63A 109.5
C61 C63 H63B 109.5
H63A C63 H63B 109.5
C61 C63 H63C 109.5
H63A C63 H63C 109.5
H63B C63 H63C 109.5
C61 C64 H64A 109.5
C61 C64 H64B 109.5
H64A C64 H64B 109.5
C61 C64 H64C 109.5
H64A C64 H64C 109.5
H64B C64 H64C 109.5
C66 C65 C39 112.2(2)
C66 C65 C68 109.0(3)
C39 C65 C68 109.1(2)
C66 C65 C67 108.5(3)
C39 C65 C67 109.3(2)
C68 C65 C67 108.6(3)
C65 C66 H66A 109.5
C65 C66 H66B 109.5
H66A C66 H66B 109.5
C65 C66 H66C 109.5
H66A C66 H66C 109.5
H66B C66 H66C 109.5
C65 C67 H67A 109.5
C65 C67 H67B 109.5
H67A C67 H67B 109.5
C65 C67 H67C 109.5
H67A C67 H67C 109.5
H67B C67 H67C 109.5
C65 C68 H68A 109.5
C65 C68 H68B 109.5
H68A C68 H68B 109.5
C65 C68 H68C 109.5
H68A C68 H68C 109.5
H68B C68 H68C 109.5
C70 C69 C71 109.6(3)
C70 C69 C43 110.8(3)
C71 C69 C43 111.8(3)
C70 C69 C72 109.2(3)
C71 C69 C72 106.1(3)
C43 C69 C72 109.2(3)
C69 C70 H70A 109.5
C69 C70 H70B 109.5
H70A C70 H70B 109.5
C69 C70 H70C 109.5
H70A C70 H70C 109.5
H70B C70 H70C 109.5
C69 C71 H71A 109.5
C69 C71 H71B 109.5
H71A C71 H71B 109.5
C69 C71 H71C 109.5
H71A C71 H71C 109.5
H71B C71 H71C 109.5
C69 C72 H72A 109.5
C69 C72 H72B 109.5
H72A C72 H72B 109.5
C69 C72 H72C 109.5
H72A C72 H72C 109.5
H72B C72 H72C 109.5
C76 C73 C74 109.3(3)
C76 C73 C45 111.9(3)
C74 C73 C45 108.2(3)
C76 C73 C75 106.9(3)
C74 C73 C75 109.5(3)
C45 C73 C75 110.9(3)
C73 C74 H74A 109.5
C73 C74 H74B 109.5
H74A C74 H74B 109.5
C73 C74 H74C 109.5
H74A C74 H74C 109.5
H74B C74 H74C 109.5
C73 C75 H75A 109.5
C73 C75 H75B 109.5
H75A C75 H75B 109.5
C73 C75 H75C 109.5
H75A C75 H75C 109.5
H75B C75 H75C 109.5
C73 C76 H76A 109.5
C73 C76 H76B 109.5
H76A C76 H76B 109.5
C73 C76 H76C 109.5
H76A C76 H76C 109.5
H76B C76 H76C 109.5
C80 C77 C78 110.2(5)
C80 C77 C79 109.4(5)
C78 C77 C79 109.2(5)
C80 C77 C49 108.3(4)
C78 C77 C49 107.9(4)
C79 C77 C49 111.9(4)
C77 C78 H78A 109.5
C77 C78 H78B 109.5
H78A C78 H78B 109.5
C77 C78 H78C 109.5
H78A C78 H78C 109.5
H78B C78 H78C 109.5
C77 C79 H79A 109.5
C77 C79 H79B 109.5
H79A C79 H79B 109.5
C77 C79 H79C 109.5
H79A C79 H79C 109.5
H79B C79 H79C 109.5
C77 C80 H80A 109.5
C77 C80 H80B 109.5
H80A C80 H80B 109.5
C77 C80 H80C 109.5
H80A C80 H80C 109.5
H80B C80 H80C 109.5
C80' C77' C79' 106.7(8)
C80' C77' C78' 107.7(8)
C79' C77' C78' 107.8(8)
C80' C77' C49 113.3(9)
C79' C77' C49 110.2(9)
C78' C77' C49 110.8(9)
C77' C78' H78D 109.5
C77' C78' H78E 109.5
H78D C78' H78E 109.5
C77' C78' H78F 109.5
H78D C78' H78F 109.5
H78E C78' H78F 109.5
C77' C79' H79D 109.5
C77' C79' H79E 109.5
H79D C79' H79E 109.5
C77' C79' H79F 109.5
H79D C79' H79F 109.5
H79E C79' H79F 109.5
C77' C80' H80D 109.5
C77' C80' H80E 109.5
H80D C80' H80E 109.5
C77' C80' H80F 109.5
H80D C80' H80F 109.5
H80E C80' H80F 109.5
C84 C81 C83 107.9(6)
C84 C81 C82 109.4(5)
C83 C81 C82 108.1(5)
C84 C81 C51 104.6(6)
C83 C81 C51 110.5(6)
C82 C81 C51 116.0(5)
C81 C82 H82A 109.5
C81 C82 H82B 109.5
H82A C82 H82B 109.5
C81 C82 H82C 109.5
H82A C82 H82C 109.5
H82B C82 H82C 109.5
C81 C83 H83A 109.5
C81 C83 H83B 109.5
H83A C83 H83B 109.5
C81 C83 H83C 109.5
H83A C83 H83C 109.5
H83B C83 H83C 109.5
C81 C84 H84A 109.5
C81 C84 H84B 109.5
H84A C84 H84B 109.5
C81 C84 H84C 109.5
H84A C84 H84C 109.5
H84B C84 H84C 109.5
C84' C81' C82' 109.4(6)
C84' C81' C83' 108.6(7)
C82' C81' C83' 109.2(6)
C84' C81' C51 110.0(7)
C82' C81' C51 117.9(5)
C83' C81' C51 101.1(6)
C81' C82' H82D 109.5
C81' C82' H82E 109.5
H82D C82' H82E 109.5
C81' C82' H82F 109.5
H82D C82' H82F 109.5
H82E C82' H82F 109.5
C81' C83' H83D 109.5
C81' C83' H83E 109.5
H83D C83' H83E 109.5
C81' C83' H83F 109.5
H83D C83' H83F 109.5
H83E C83' H83F 109.5
C81' C84' H84D 109.5
C81' C84' H84E 109.5
H84D C84' H84E 109.5
C81' C84' H84F 109.5
H84D C84' H84F 109.5
H84E C84' H84F 109.5
C86 C85 H85A 109.5
C86 C85 H85B 109.5
H85A C85 H85B 109.5
C86 C85 H85C 109.5
H85A C85 H85C 109.5
H85B C85 H85C 109.5
C85 C86 C87 113.3(3)
C85 C86 H86A 108.9
C87 C86 H86A 108.9
C85 C86 H86B 108.9
C87 C86 H86B 108.9
H86A C86 H86B 107.7
C88 C87 C86 113.5(3)
C88 C87 H87A 108.9
C86 C87 H87A 108.9
C88 C87 H87B 108.9
C86 C87 H87B 108.9
H87A C87 H87B 107.7
C89 C88 C87 114.3(3)
C89 C88 H88A 108.7
C87 C88 H88A 108.7
C89 C88 H88B 108.7
C87 C88 H88B 108.7
H88A C88 H88B 107.6
C88 C89 C90 112.4(3)
C88 C89 H89A 109.1
C90 C89 H89A 109.1
C88 C89 H89B 109.1
C90 C89 H89B 109.1
H89A C89 H89B 107.9
C89 C90 H90A 109.5
C89 C90 H90B 109.5
H90A C90 H90B 109.5
C89 C90 H90C 109.5
H90A C90 H90C 109.5
H90B C90 H90C 109.5

loop_
_geom_bond_atom_site_label_1
_geom_bond_atom_site_label_2
_geom_bond_distance
Fe1 C1 1.947(3)
Fe1 C12 1.962(3)
Fe1 P1 2.2639(9)
Fe1 P2 2.2799(9)
Fe1 Br1 2.6780(7)
Fe1 Mg1 2.7468(12)
Br1 Mg1 2.5509(11)
Br2 Mg1 2.4347(11)
P1 C29 1.820(3)
P1 C35 1.823(3)
P1 C23 1.828(3)
P2 C41 1.820(3)
P2 C47 1.823(3)
P2 C28 1.828(3)
Si1 C2 1.849(3)
Si1 C3 1.879(4)
Si1 C9 1.892(3)
Si1 C6 1.899(3)
Si2 C13 1.863(3)
Si2 C14 1.881(4)
Si2 C17 1.886(4)
Si2 C20 1.896(4)
Mg1 C1 2.221(3)
Mg1 C12 2.245(3)
Mg1 C13 2.470(3)
Mg1 C2 2.495(3)
C1 C2 1.221(4)
C3 C5 1.523(5)
C3 C4 1.544(6)
C3 H3 1.0000
C4 H4A 0.9800
C4 H4B 0.9800
C4 H4C 0.9800
C5 H5A 0.9800
C5 H5B 0.9800
C5 H5C 0.9800
C6 C7 1.521(5)
C6 C8 1.529(5)
C6 H6 1.0000
C7 H7A 0.9800
C7 H7B 0.9800
C7 H7C 0.9800
C8 H8A 0.9800
C8 H8B 0.9800
C8 H8C 0.9800
C9 C10 1.527(5)
C9 C11 1.537(5)
C9 H9 1.0000
C10 H10A 0.9800
C10 H10B 0.9800
C10 H10C 0.9800
C11 H11A 0.9800
C11 H11B 0.9800
C11 H11C 0.9800
C12 C13 1.222(4)
C14 C16 1.535(6)
C14 C15 1.547(6)
C14 H14 1.0000
C15 H15A 0.9800
C15 H15B 0.9800
C15 H15C 0.9800
C16 H16A 0.9800
C16 H16B 0.9800
C16 H16C 0.9800
C17 C18 1.521(5)
C17 C19 1.541(5)
C17 H17 1.0000
C18 H18A 0.9800
C18 H18B 0.9800
C18 H18C 0.9800
C19 H19A 0.9800
C19 H19B 0.9800
C19 H19C 0.9800
C20 C21 1.521(6)
C20 C22 1.542(5)
C20 H20 1.0000
C21 H21A 0.9800
C21 H21B 0.9800
C21 H21C 0.9800
C22 H22A 0.9800
C22 H22B 0.9800
C22 H22C 0.9800
C23 C24 1.399(4)
C23 C28 1.403(4)
C24 C25 1.383(4)
C24 H24 0.9500
C25 C26 1.379(5)
C25 H25 0.9500
C26 C27 1.382(4)
C26 H26 0.9500
C27 C28 1.406(4)
C27 H27 0.9500
C29 C30 1.395(4)
C29 C34 1.403(4)
C30 C31 1.393(4)
C30 H30 0.9500
C31 C32 1.397(4)
C31 C53 1.532(4)
C32 C33 1.390(4)
C32 H32 0.9500
C33 C34 1.390(4)
C33 C57 1.550(4)
C34 H34 0.9500
C35 C36 1.392(4)
C35 C40 1.398(4)
C36 C37 1.395(4)
C36 H36 0.9500
C37 C38 1.386(4)
C37 C61 1.541(4)
C38 C39 1.398(4)
C38 H38 0.9500
C39 C40 1.386(4)
C39 C65 1.536(4)
C40 H40 0.9500
C41 C42 1.388(4)
C41 C46 1.405(4)
C42 C43 1.393(4)
C42 H42 0.9500
C43 C44 1.395(4)
C43 C69 1.542(4)
C44 C45 1.394(4)
C44 H44 0.9500
C45 C46 1.400(4)
C45 C73 1.539(4)
C46 H46 0.9500
C47 C52 1.388(4)
C47 C48 1.389(4)
C48 C49 1.392(4)
C48 H48 0.9500
C49 C50 1.393(5)
C49 C77 1.543(5)
C49 C77' 1.555(8)
C50 C51 1.387(5)
C50 H50 0.9500
C51 C52 1.387(5)
C51 C81' 1.560(7)
C51 C81 1.590(6)
C52 H52 0.9500
C53 C54 1.523(5)
C53 C55 1.538(5)
C53 C56 1.546(4)
C54 H54A 0.9800
C54 H54B 0.9800
C54 H54C 0.9800
C55 H55A 0.9800
C55 H55B 0.9800
C55 H55C 0.9800
C56 H56A 0.9800
C56 H56B 0.9800
C56 H56C 0.9800
C57 C59 1.532(5)
C57 C58 1.533(5)
C57 C60 1.544(4)
C58 H58A 0.9800
C58 H58B 0.9800
C58 H58C 0.9800
C59 H59A 0.9800
C59 H59B 0.9800
C59 H59C 0.9800
C60 H60A 0.9800
C60 H60B 0.9800
C60 H60C 0.9800
C61 C64 1.529(4)
C61 C62 1.542(4)
C61 C63 1.544(4)
C62 H62A 0.9800
C62 H62B 0.9800
C62 H62C 0.9800
C63 H63A 0.9800
C63 H63B 0.9800
C63 H63C 0.9800
C64 H64A 0.9800
C64 H64B 0.9800
C64 H64C 0.9800
C65 C66 1.530(4)
C65 C68 1.540(4)
C65 C67 1.543(4)
C66 H66A 0.9800
C66 H66B 0.9800
C66 H66C 0.9800
C67 H67A 0.9800
C67 H67B 0.9800
C67 H67C 0.9800
C68 H68A 0.9800
C68 H68B 0.9800
C68 H68C 0.9800
C69 C70 1.513(5)
C69 C71 1.530(5)
C69 C72 1.543(5)
C70 H70A 0.9800
C70 H70B 0.9800
C70 H70C 0.9800
C71 H71A 0.9800
C71 H71B 0.9800
C71 H71C 0.9800
C72 H72A 0.9800
C72 H72B 0.9800
C72 H72C 0.9800
C73 C76 1.527(5)
C73 C74 1.528(5)
C73 C75 1.541(5)
C74 H74A 0.9800
C74 H74B 0.9800
C74 H74C 0.9800
C75 H75A 0.9800
C75 H75B 0.9800
C75 H75C 0.9800
C76 H76A 0.9800
C76 H76B 0.9800
C76 H76C 0.9800
C77 C80 1.526(6)
C77 C78 1.526(6)
C77 C79 1.530(6)
C78 H78A 0.9800
C78 H78B 0.9800
C78 H78C 0.9800
C79 H79A 0.9800
C79 H79B 0.9800
C79 H79C 0.9800
C80 H80A 0.9800
C80 H80B 0.9800
C80 H80C 0.9800
C77' C80' 1.538(8)
C77' C79' 1.539(8)
C77' C78' 1.540(8)
C78' H78D 0.9800
C78' H78E 0.9800
C78' H78F 0.9800
C79' H79D 0.9800
C79' H79E 0.9800
C79' H79F 0.9800
C80' H80D 0.9800
C80' H80E 0.9800
C80' H80F 0.9800
C81 C84 1.529(6)
C81 C83 1.540(6)
C81 C82 1.540(6)
C82 H82A 0.9800
C82 H82B 0.9800
C82 H82C 0.9800
C83 H83A 0.9800
C83 H83B 0.9800
C83 H83C 0.9800
C84 H84A 0.9800
C84 H84B 0.9800
C84 H84C 0.9800
C81' C84' 1.529(6)
C81' C82' 1.533(6)
C81' C83' 1.535(7)
C82' H82D 0.9800
C82' H82E 0.9800
C82' H82F 0.9800
C83' H83D 0.9800
C83' H83E 0.9800
C83' H83F 0.9800
C84' H84D 0.9800
C84' H84E 0.9800
C84' H84F 0.9800
C85 C86 1.522(5)
C85 H85A 0.9800
C85 H85B 0.9800
C85 H85C 0.9800
C86 C87 1.533(5)
C86 H86A 0.9900
C86 H86B 0.9900
C87 C88 1.514(5)
C87 H87A 0.9900
C87 H87B 0.9900
C88 C89 1.509(5)
C88 H88A 0.9900
C88 H88B 0.9900
C89 C90 1.528(6)
C89 H89A 0.9900
C89 H89B 0.9900
C90 H90A 0.9800
C90 H90B 0.9800
C90 H90C 0.9800

loop_
_geom_torsion_atom_site_label_1
_geom_torsion_atom_site_label_2
_geom_torsion_atom_site_label_3
_geom_torsion_atom_site_label_4
_geom_torsion
Fe1 C1 C2 Si1 154.3(8)
Mg1 C1 C2 Si1 177.7(11)
Fe1 C1 C2 Mg1 -23.5(13)
C3 Si1 C2 C1 126.1(11)
C9 Si1 C2 C1 2.1(11)
C6 Si1 C2 C1 -111.5(11)
C3 Si1 C2 Mg1 -56.6(2)
C9 Si1 C2 Mg1 179.45(19)
C6 Si1 C2 Mg1 65.8(2)
C2 Si1 C3 C5 -172.6(3)
C9 Si1 C3 C5 -57.8(3)
C6 Si1 C3 C5 66.7(3)
C2 Si1 C3 C4 -44.2(3)
C9 Si1 C3 C4 70.6(3)
C6 Si1 C3 C4 -165.0(3)
C2 Si1 C6 C7 -100.1(3)
C3 Si1 C6 C7 18.6(3)
C9 Si1 C6 C7 148.5(3)
C2 Si1 C6 C8 26.8(3)
C3 Si1 C6 C8 145.4(2)
C9 Si1 C6 C8 -84.6(3)
C2 Si1 C9 C10 45.8(3)
C3 Si1 C9 C10 -70.8(3)
C6 Si1 C9 C10 161.9(2)
C2 Si1 C9 C11 175.3(3)
C3 Si1 C9 C11 58.7(3)
C6 Si1 C9 C11 -68.7(3)
Fe1 C12 C13 Si2 -146.0(8)
Mg1 C12 C13 Si2 -146.9(10)
Fe1 C12 C13 Mg1 0.9(11)
C14 Si2 C13 C12 -135.1(10)
C17 Si2 C13 C12 106.0(11)
C20 Si2 C13 C12 -17.8(11)
C14 Si2 C13 Mg1 83.5(2)
C17 Si2 C13 Mg1 -35.5(2)
C20 Si2 C13 Mg1 -159.29(19)
C13 Si2 C14 C16 -68.1(3)
C17 Si2 C14 C16 49.6(3)
C20 Si2 C14 C16 177.6(3)
C13 Si2 C14 C15 57.7(4)
C17 Si2 C14 C15 175.3(3)
C20 Si2 C14 C15 -56.7(4)
C13 Si2 C17 C18 -53.6(3)
C14 Si2 C17 C18 -173.1(3)
C20 Si2 C17 C18 62.8(3)
C13 Si2 C17 C19 178.5(3)
C14 Si2 C17 C19 59.0(3)
C20 Si2 C17 C19 -65.0(3)
C13 Si2 C20 C21 49.4(3)
C14 Si2 C20 C21 167.3(3)
C17 Si2 C20 C21 -68.5(3)
C13 Si2 C20 C22 177.5(3)
C14 Si2 C20 C22 -64.6(3)
C17 Si2 C20 C22 59.6(3)
C29 P1 C23 C24 -28.7(3)
C35 P1 C23 C24 82.6(3)
Fe1 P1 C23 C24 -158.2(2)
C29 P1 C23 C28 150.4(2)
C35 P1 C23 C28 -98.3(2)
Fe1 P1 C23 C28 21.0(2)
C28 C23 C24 C25 0.5(5)
P1 C23 C24 C25 179.6(2)
C23 C24 C25 C26 0.4(5)
C24 C25 C26 C27 -1.0(5)
C25 C26 C27 C28 0.7(5)
C24 C23 C28 C27 -0.8(4)
P1 C23 C28 C27 180.0(2)
C24 C23 C28 P2 179.3(2)
P1 C23 C28 P2 0.1(3)
C26 C27 C28 C23 0.2(4)
C26 C27 C28 P2 -179.9(2)
C41 P2 C28 C23 99.2(2)
C47 P2 C28 C23 -152.5(2)
Fe1 P2 C28 C23 -20.9(2)
C41 P2 C28 C27 -80.6(3)
C47 P2 C28 C27 27.7(3)
Fe1 P2 C28 C27 159.3(2)
C35 P1 C29 C30 -165.4(2)
C23 P1 C29 C30 -54.4(2)
Fe1 P1 C29 C30 67.4(2)
C35 P1 C29 C34 16.2(3)
C23 P1 C29 C34 127.2(2)
Fe1 P1 C29 C34 -111.0(2)
C34 C29 C30 C31 -0.6(4)
P1 C29 C30 C31 -179.1(2)
C29 C30 C31 C32 -0.3(4)
C29 C30 C31 C53 179.1(3)
C30 C31 C32 C33 0.8(4)
C53 C31 C32 C33 -178.6(3)
C31 C32 C33 C34 -0.4(4)
C31 C32 C33 C57 -179.7(3)
C32 C33 C34 C29 -0.5(4)
C57 C33 C34 C29 178.7(3)
C30 C29 C34 C33 1.0(4)
P1 C29 C34 C33 179.4(2)
C29 P1 C35 C36 54.6(3)
C23 P1 C35 C36 -54.7(3)
Fe1 P1 C35 C36 -172.6(2)
C29 P1 C35 C40 -126.0(2)
C23 P1 C35 C40 124.7(2)
Fe1 P1 C35 C40 6.8(3)
C40 C35 C36 C37 0.3(4)
P1 C35 C36 C37 179.7(2)
C35 C36 C37 C38 -0.1(4)
C35 C36 C37 C61 179.2(3)
C36 C37 C38 C39 0.0(4)
C61 C37 C38 C39 -179.3(3)
C37 C38 C39 C40 0.0(4)
C37 C38 C39 C65 -179.3(3)
C38 C39 C40 C35 0.2(4)
C65 C39 C40 C35 179.5(3)
C36 C35 C40 C39 -0.3(4)
P1 C35 C40 C39 -179.7(2)
C47 P2 C41 C42 -107.4(3)
C28 P2 C41 C42 -1.0(3)
Fe1 P2 C41 C42 115.7(2)
C47 P2 C41 C46 71.7(3)
C28 P2 C41 C46 178.2(2)
Fe1 P2 C41 C46 -65.2(2)
C46 C41 C42 C43 -1.9(4)
P2 C41 C42 C43 177.3(2)
C41 C42 C43 C44 0.3(4)
C41 C42 C43 C69 -179.5(3)
C42 C43 C44 C45 0.5(5)
C69 C43 C44 C45 -179.7(3)
C43 C44 C45 C46 0.3(5)
C43 C44 C45 C73 -176.7(3)
C44 C45 C46 C41 -2.0(4)
C73 C45 C46 C41 175.0(3)
C42 C41 C46 C45 2.8(4)
P2 C41 C46 C45 -176.4(2)
C41 P2 C47 C52 -170.9(2)
C28 P2 C47 C52 81.1(3)
Fe1 P2 C47 C52 -40.1(3)
C41 P2 C47 C48 17.3(3)
C28 P2 C47 C48 -90.7(3)
Fe1 P2 C47 C48 148.1(2)
C52 C47 C48 C49 -1.3(5)
P2 C47 C48 C49 170.3(2)
C47 C48 C49 C50 -0.4(5)
C47 C48 C49 C77 179.7(4)
C47 C48 C49 C77' -172.3(6)
C48 C49 C50 C51 1.3(6)
C77 C49 C50 C51 -178.8(4)
C77' C49 C50 C51 173.2(6)
C49 C50 C51 C52 -0.5(6)
C49 C50 C51 C81' 165.4(4)
C49 C50 C51 C81 -165.1(4)
C50 C51 C52 C47 -1.2(6)
C81' C51 C52 C47 -165.5(4)
C81 C51 C52 C47 165.0(4)
C48 C47 C52 C51 2.1(5)
P2 C47 C52 C51 -169.8(3)
C30 C31 C53 C54 -117.1(3)
C32 C31 C53 C54 62.3(4)
C30 C31 C53 C55 3.3(4)
C32 C31 C53 C55 -177.3(3)
C30 C31 C53 C56 122.7(3)
C32 C31 C53 C56 -57.9(4)
C32 C33 C57 C59 175.4(3)
C34 C33 C57 C59 -3.8(4)
C32 C33 C57 C58 55.0(4)
C34 C33 C57 C58 -124.3(3)
C32 C33 C57 C60 -63.9(4)
C34 C33 C57 C60 116.8(3)
C38 C37 C61 C64 -4.8(4)
C36 C37 C61 C64 175.9(3)
C38 C37 C61 C62 115.9(3)
C36 C37 C61 C62 -63.4(4)
C38 C37 C61 C63 -125.0(3)
C36 C37 C61 C63 55.6(4)
C40 C39 C65 C66 5.0(4)
C38 C39 C65 C66 -175.8(3)
C40 C39 C65 C68 -115.9(3)
C38 C39 C65 C68 63.3(3)
C40 C39 C65 C67 125.4(3)
C38 C39 C65 C67 -55.4(4)
C42 C43 C69 C70 131.8(3)
C44 C43 C69 C70 -48.0(4)
C42 C43 C69 C71 9.2(5)
C44 C43 C69 C71 -170.6(3)
C42 C43 C69 C72 -107.9(3)
C44 C43 C69 C72 72.3(4)
C44 C45 C73 C76 -172.2(3)
C46 C45 C73 C76 10.9(4)
C44 C45 C73 C74 67.3(4)
C46 C45 C73 C74 -109.6(4)
C44 C45 C73 C75 -52.9(4)
C46 C45 C73 C75 130.2(3)
C48 C49 C77 C80 54.2(6)
C50 C49 C77 C80 -125.7(5)
C48 C49 C77 C78 -65.0(5)
C50 C49 C77 C78 115.1(5)
C48 C49 C77 C79 174.9(5)
C50 C49 C77 C79 -5.0(7)
C48 C49 C77' C80' 1.9(11)
C50 C49 C77' C80' -169.7(8)
C48 C49 C77' C79' -117.6(9)
C50 C49 C77' C79' 70.8(10)
C48 C49 C77' C78' 123.1(8)
C50 C49 C77' C78' -48.5(10)
C52 C51 C81 C84 69.0(6)
C50 C51 C81 C84 -125.9(5)
C52 C51 C81 C83 -175.0(5)
C50 C51 C81 C83 -10.0(8)
C52 C51 C81 C82 -51.6(6)
C50 C51 C81 C82 113.5(6)
C52 C51 C81' C84' -11.7(8)
C50 C51 C81' C84' -176.5(6)
C52 C51 C81' C82' 114.7(6)
C50 C51 C81' C82' -50.1(7)
C52 C51 C81' C83' -126.4(6)
C50 C51 C81' C83' 68.8(6)
C85 C86 C87 C88 -178.7(3)
C86 C87 C88 C89 179.8(3)
C87 C88 C89 C90 179.0(3)
